data_4114881
loop_
_publ_author_name
'Timothy J. Boyle'
'Judith M. Segall'
'Todd M. Alam'
'Mark A. Rodriguez'
'Jessica M. Santana'

_publ_section_title
;
 Chemistry of a Novel Family of Tridentate Alkoxy Tin(II) Clusters
;
_journal_name_full 'Journal of the American Chemical Society'
_journal_page_first 6904
_journal_page_last 6913
_journal_paper_doi 10.1021/ja0202309
_journal_volume 124
_journal_year 2002
_chemical_formula_sum 'C20 H40 O8 Sn4'
_chemical_formula_weight 883.28
_chemical_name_common '[Sn2(THME)2(ONep)2]2'
_chemical_name_systematic
; 
 ? 
;
_space_group_IT_number 2
_symmetry_cell_setting triclinic
_symmetry_space_group_name_Hall '-P 1'
_symmetry_space_group_name_H-M 'P -1'
_atom_sites_solution_hydrogens geom
_atom_sites_solution_primary direct
_atom_sites_solution_secondary difmap
_audit_creation_method SHELXL-97
_cell_angle_alpha 109.963(2)
_cell_angle_beta 100.248(2)
_cell_angle_gamma 99.461(2)
_cell_formula_units_Z 2
_cell_length_a 11.0984(16)
_cell_length_b 11.9361(17)
_cell_length_c 12.1199(17)
_cell_measurement_temperature 168(2)
_cell_volume 1440.3(4)
_computing_cell_refinement 'Bruker SMART'
_computing_data_collection 'Bruker SMART'
_computing_data_reduction 'Bruker SHELXTL'
_computing_molecular_graphics 'Bruker SHELXTL'
_computing_publication_material 'Bruker SHELXTL'
_computing_structure_refinement 'SHELXL-97 (Sheldrick, 1997)'
_computing_structure_solution 'SHELXS-97 (Sheldrick, 1990)'
_diffrn_ambient_temperature 168(2)
_diffrn_measured_fraction_theta_full 0.886
_diffrn_measured_fraction_theta_max 0.886
_diffrn_measurement_device_type 'CCD area detector'
_diffrn_measurement_method 'phi and omega scans'
_diffrn_radiation_monochromator graphite
_diffrn_radiation_source 'fine-focus sealed tube'
_diffrn_radiation_type MoK\a
_diffrn_radiation_wavelength 0.71073
_diffrn_reflns_av_R_equivalents 0.0201
_diffrn_reflns_av_sigmaI/netI 0.0308
_diffrn_reflns_limit_h_max 12
_diffrn_reflns_limit_h_min -14
_diffrn_reflns_limit_k_max 15
_diffrn_reflns_limit_k_min -15
_diffrn_reflns_limit_l_max 16
_diffrn_reflns_limit_l_min -14
_diffrn_reflns_number 9078
_diffrn_reflns_theta_full 28.27
_diffrn_reflns_theta_max 28.27
_diffrn_reflns_theta_min 1.85
_exptl_absorpt_coefficient_mu 3.465
_exptl_absorpt_correction_type SADABS
_exptl_crystal_colour colorless
_exptl_crystal_density_diffrn 2.037
_exptl_crystal_description cube
_exptl_crystal_F_000 848
_exptl_crystal_size_max 0.2
_exptl_crystal_size_min 0.2
_refine_diff_density_max 1.076
_refine_diff_density_min -1.289
_refine_diff_density_rms 0.127
_refine_ls_extinction_method none
_refine_ls_goodness_of_fit_ref 1.040
_refine_ls_hydrogen_treatment mixed
_refine_ls_matrix_type full
_refine_ls_number_parameters 297
_refine_ls_number_reflns 6323
_refine_ls_number_restraints 0
_refine_ls_restrained_S_all 1.040
_refine_ls_R_factor_all 0.0437
_refine_ls_R_factor_gt 0.0319
_refine_ls_shift/su_max 0.001
_refine_ls_shift/su_mean 0.000
_refine_ls_structure_factor_coef Fsqd
_refine_ls_weighting_details 'calc w=1/[\s^2^(Fo^2^)+(0.0473P)^2^+0.0851P] where P=(Fo^2^+2Fc^2^)/3'
_refine_ls_weighting_scheme calc
_refine_ls_wR_factor_gt 0.0812
_refine_ls_wR_factor_ref 0.0886
_reflns_number_gt 4861
_reflns_number_total 6323
_reflns_threshold_expression >2sigma(I)
_cod_data_source_file ja0202309_10.cif
_cod_data_source_block d:\frames\tjb021\work\tjb021ss_structure_6_(ONep)
_cod_database_code 4114881

loop_
_symmetry_equiv_pos_as_xyz
'x, y, z'
'-x, -y, -z'

loop_
_atom_site_label
_atom_site_type_symbol
_atom_site_fract_x
_atom_site_fract_y
_atom_site_fract_z
_atom_site_U_iso_or_equiv
_atom_site_adp_type
_atom_site_occupancy
_atom_site_symmetry_multiplicity
_atom_site_calc_flag
_atom_site_refinement_flags
Sn1 Sn 0.75111(3) 0.12452(3) 0.46081(3) 0.02965(9) Uani 1 1 d .
Sn2 Sn 0.76979(3) 0.41929(2) 0.44834(3) 0.03111(9) Uani 1 1 d .
Sn3 Sn 0.54447(3) -0.01034(2) 0.16649(3) 0.02965(9) Uani 1 1 d .
Sn4 Sn 0.56195(3) 0.28584(3) 0.15362(3) 0.02957(9) Uani 1 1 d .
O1 O 0.8301(2) 0.2510(3) 0.3888(2) 0.0310(6) Uani 1 1 d .
O2 O 0.7567(3) 0.3911(2) 0.2580(3) 0.0333(7) Uani 1 1 d .
O3 O 0.6545(2) 0.1381(2) 0.1401(2) 0.0270(6) Uani 1 1 d .
O4 O 0.5633(2) 0.0921(2) 0.3572(2) 0.0279(6) Uani 1 1 d .
O5 O 0.5780(2) 0.3429(2) 0.3465(2) 0.0286(6) Uani 1 1 d .
O6 O 0.4317(3) 0.1253(3) 0.1551(2) 0.0332(7) Uani 1 1 d .
O7 O 0.7156(2) 0.3100(2) 0.5609(2) 0.0303(6) Uani 1 1 d .
O8 O 0.7325(3) -0.0139(2) 0.2727(3) 0.0335(7) Uani 1 1 d .
C1 C 0.9207(4) 0.2313(4) 0.3171(4) 0.0358(10) Uani 1 1 d .
H1A H 0.9358 0.1488 0.3045 0.043 Uiso 1 1 calc R
H1B H 1.0015 0.2925 0.3638 0.043 Uiso 1 1 calc R
C2 C 0.8586(4) 0.3656(4) 0.2065(4) 0.0383(10) Uani 1 1 d .
H2A H 0.9360 0.4300 0.2576 0.046 Uiso 1 1 calc R
H2B H 0.8415 0.3699 0.1253 0.046 Uiso 1 1 calc R
C3 C 0.7698(4) 0.1362(4) 0.1049(4) 0.0328(9) Uani 1 1 d .
H3A H 0.7582 0.1419 0.0243 0.039 Uiso 1 1 calc R
H3B H 0.7896 0.0562 0.0965 0.039 Uiso 1 1 calc R
C4 C 0.8830(4) 0.2399(4) 0.1939(4) 0.0324(9) Uani 1 1 d .
C5 C 0.9954(4) 0.2255(5) 0.1367(5) 0.0467(12) Uani 1 1 d .
H5A H 1.0716 0.2865 0.1924 0.070 Uiso 1 1 calc R
H5B H 0.9779 0.2380 0.0601 0.070 Uiso 1 1 calc R
H5C H 1.0083 0.1427 0.1210 0.070 Uiso 1 1 calc R
C6 C 0.4593(4) 0.1212(4) 0.4058(4) 0.0309(9) Uani 1 1 d .
H6A H 0.4904 0.1629 0.4950 0.037 Uiso 1 1 calc R
H6B H 0.3978 0.0433 0.3885 0.037 Uiso 1 1 calc R
C7 C 0.4721(4) 0.3332(4) 0.3978(4) 0.0297(9) Uani 1 1 d .
H7A H 0.4181 0.3846 0.3761 0.036 Uiso 1 1 calc R
H7B H 0.5035 0.3677 0.4873 0.036 Uiso 1 1 calc R
C8 C 0.3380(4) 0.1430(4) 0.2199(4) 0.0402(11) Uani 1 1 d .
H8A H 0.2795 0.0624 0.1988 0.048 Uiso 1 1 calc R
H8B H 0.2888 0.1955 0.1936 0.048 Uiso 1 1 calc R
C9 C 0.3899(4) 0.2024(4) 0.3581(4) 0.0308(9) Uani 1 1 d .
C10 C 0.2788(4) 0.2148(4) 0.4159(4) 0.0413(11) Uani 1 1 d .
H10A H 0.2247 0.1331 0.3947 0.062 Uiso 1 1 calc R
H10B H 0.2300 0.2644 0.3858 0.062 Uiso 1 1 calc R
H10C H 0.3105 0.2549 0.5043 0.062 Uiso 1 1 calc R
C11 C 0.7974(4) 0.3678(4) 0.6796(4) 0.0387(11) Uani 1 1 d .
H11A H 0.8411 0.4516 0.6905 0.046 Uiso 1 1 calc R
H11B H 0.8625 0.3213 0.6865 0.046 Uiso 1 1 calc R
C12 C 0.7323(4) 0.3775(4) 0.7818(4) 0.0325(9) Uani 1 1 d .
C13 C 0.6744(6) 0.2503(5) 0.7752(5) 0.0609(16) Uani 1 1 d .
H13A H 0.6399 0.2576 0.8457 0.091 Uiso 1 1 calc R
H13B H 0.7394 0.2037 0.7750 0.091 Uiso 1 1 calc R
H13C H 0.6066 0.2074 0.7007 0.091 Uiso 1 1 calc R
C14 C 0.8360(5) 0.4433(4) 0.9013(4) 0.0505(13) Uani 1 1 d .
H14A H 0.8736 0.5265 0.9083 0.076 Uiso 1 1 calc R
H14B H 0.9014 0.3973 0.9017 0.076 Uiso 1 1 calc R
H14C H 0.7990 0.4480 0.9699 0.076 Uiso 1 1 calc R
C15 C 0.6336(6) 0.4497(6) 0.7768(5) 0.0699(19) Uani 1 1 d .
H15A H 0.6738 0.5330 0.7862 0.105 Uiso 1 1 calc R
H15B H 0.5920 0.4539 0.8425 0.105 Uiso 1 1 calc R
H15C H 0.5708 0.4092 0.6985 0.105 Uiso 1 1 calc R
C16 C 0.7331(6) -0.1323(4) 0.2760(5) 0.0588(16) Uani 1 1 d .
H16A H 0.6470 -0.1862 0.2366 0.071 Uiso 1 1 calc R
H16B H 0.7531 -0.1238 0.3619 0.071 Uiso 1 1 calc R
C17 C 0.8249(4) -0.1948(4) 0.2154(5) 0.0437(12) Uani 1 1 d .
C18 C 0.7863(8) -0.2236(6) 0.0836(6) 0.092(3) Uani 1 1 d .
H18A H 0.7014 -0.2785 0.0496 0.137 Uiso 1 1 calc R
H18B H 0.8459 -0.2640 0.0441 0.137 Uiso 1 1 calc R
H18C H 0.7859 -0.1475 0.0697 0.137 Uiso 1 1 calc R
C19 C 0.9557(6) -0.1157(6) 0.2661(11) 0.177(6) Uani 1 1 d .
H19A H 0.9604 -0.0425 0.2460 0.265 Uiso 1 1 calc R
H19B H 1.0143 -0.1618 0.2314 0.265 Uiso 1 1 calc R
H19C H 0.9786 -0.0907 0.3545 0.265 Uiso 1 1 calc R
C20 C 0.8179(7) -0.3162(5) 0.2349(6) 0.082(2) Uani 1 1 d .
H20A H 0.8368 -0.2991 0.3220 0.123 Uiso 1 1 calc R
H20B H 0.8797 -0.3569 0.1997 0.123 Uiso 1 1 calc R
H20C H 0.7329 -0.3698 0.1954 0.123 Uiso 1 1 calc R

loop_
_atom_site_aniso_label
_atom_site_aniso_U_11
_atom_site_aniso_U_22
_atom_site_aniso_U_33
_atom_site_aniso_U_23
_atom_site_aniso_U_13
_atom_site_aniso_U_12
Sn1 0.03399(17) 0.03574(16) 0.02682(16) 0.01634(13) 0.00942(12) 0.01714(13)
Sn2 0.03183(16) 0.02362(15) 0.02879(16) 0.00500(12) 0.00220(12) -0.00053(12)
Sn3 0.03464(17) 0.02185(14) 0.02551(16) 0.00252(11) 0.01031(12) -0.00024(12)
Sn4 0.03095(16) 0.03276(16) 0.02697(16) 0.01430(13) 0.00381(12) 0.01047(12)
O1 0.0264(15) 0.0386(16) 0.0304(16) 0.0165(13) 0.0066(12) 0.0078(13)
O2 0.0350(16) 0.0264(14) 0.0382(17) 0.0156(13) 0.0069(13) 0.0022(12)
O3 0.0260(14) 0.0242(13) 0.0281(15) 0.0072(12) 0.0083(11) 0.0037(11)
O4 0.0276(14) 0.0272(14) 0.0273(15) 0.0064(12) 0.0089(11) 0.0088(12)
O5 0.0262(14) 0.0281(14) 0.0291(15) 0.0098(12) 0.0039(11) 0.0060(12)
O6 0.0253(15) 0.0390(16) 0.0273(16) 0.0070(13) 0.0034(12) 0.0026(12)
O7 0.0284(15) 0.0337(15) 0.0199(14) 0.0034(12) 0.0004(11) 0.0051(12)
O8 0.0492(18) 0.0269(14) 0.0367(17) 0.0162(13) 0.0221(14) 0.0205(13)
C1 0.026(2) 0.046(3) 0.039(3) 0.021(2) 0.0077(18) 0.0099(19)
C2 0.036(2) 0.040(3) 0.042(3) 0.022(2) 0.011(2) 0.003(2)
C3 0.035(2) 0.036(2) 0.032(2) 0.0149(19) 0.0159(18) 0.0090(19)
C4 0.027(2) 0.042(2) 0.035(2) 0.018(2) 0.0131(18) 0.0108(18)
C5 0.036(3) 0.062(3) 0.051(3) 0.026(3) 0.023(2) 0.012(2)
C6 0.033(2) 0.029(2) 0.030(2) 0.0089(18) 0.0131(18) 0.0063(17)
C7 0.032(2) 0.029(2) 0.030(2) 0.0098(18) 0.0100(17) 0.0138(18)
C8 0.024(2) 0.052(3) 0.036(3) 0.010(2) 0.0066(18) 0.003(2)
C9 0.027(2) 0.039(2) 0.028(2) 0.0108(18) 0.0087(17) 0.0121(18)
C10 0.027(2) 0.053(3) 0.044(3) 0.014(2) 0.0119(19) 0.015(2)
C11 0.032(2) 0.048(3) 0.024(2) 0.0065(19) 0.0012(17) -0.002(2)
C12 0.041(2) 0.033(2) 0.023(2) 0.0105(18) 0.0059(18) 0.0076(19)
C13 0.076(4) 0.053(3) 0.042(3) 0.019(3) 0.008(3) -0.009(3)
C14 0.072(4) 0.043(3) 0.027(2) 0.011(2) 0.003(2) 0.005(3)
C15 0.094(5) 0.095(5) 0.038(3) 0.025(3) 0.025(3) 0.063(4)
C16 0.106(5) 0.043(3) 0.062(4) 0.033(3) 0.056(3) 0.044(3)
C17 0.044(3) 0.033(2) 0.046(3) 0.007(2) -0.003(2) 0.019(2)
C18 0.172(8) 0.079(4) 0.076(5) 0.043(4) 0.076(5) 0.090(5)
C19 0.055(4) 0.060(4) 0.307(14) -0.015(7) -0.064(6) 0.034(4)
C20 0.142(7) 0.061(4) 0.076(5) 0.034(3) 0.046(4) 0.072(4)

loop_
_atom_type_symbol
_atom_type_description
_atom_type_scat_dispersion_real
_atom_type_scat_dispersion_imag
_atom_type_scat_source
C C 0.0033 0.0016 'International Tables Vol C Tables 4.2.6.8 and 6.1.1.4'
H H 0.0000 0.0000 'International Tables Vol C Tables 4.2.6.8 and 6.1.1.4'
O O 0.0106 0.0060 'International Tables Vol C Tables 4.2.6.8 and 6.1.1.4'
Sn Sn -0.6537 1.4246 'International Tables Vol C Tables 4.2.6.8 and 6.1.1.4'

loop_
_geom_angle_atom_site_label_1
_geom_angle_atom_site_label_2
_geom_angle_atom_site_label_3
_geom_angle
O4 Sn1 O1 94.27(10)
O4 Sn1 O8 72.47(10)
O1 Sn1 O8 82.73(10)
O4 Sn1 O7 82.33(10)
O1 Sn1 O7 71.92(11)
O8 Sn1 O7 142.64(10)
O5 Sn2 O1 96.31(10)
O5 Sn2 O2 70.47(11)
O1 Sn2 O2 79.92(10)
O5 Sn2 O7 84.11(10)
O1 Sn2 O7 71.49(10)
O2 Sn2 O7 139.16(10)
O3 Sn3 O4 94.71(10)
O3 Sn3 O6 69.76(10)
O4 Sn3 O6 79.32(10)
O3 Sn3 O8 83.86(10)
O4 Sn3 O8 71.82(10)
O6 Sn3 O8 138.87(10)
O3 Sn4 O5 95.44(10)
O3 Sn4 O6 69.69(10)
O5 Sn4 O6 80.10(10)
O3 Sn4 O2 79.43(10)
O5 Sn4 O2 69.43(11)
O6 Sn4 O2 133.89(10)
C1 O1 Sn1 124.5(3)
C1 O1 Sn2 123.5(3)
Sn1 O1 Sn2 111.78(13)
C2 O2 Sn2 120.5(2)
C2 O2 Sn4 119.3(3)
Sn2 O2 Sn4 107.45(13)
C3 O3 Sn3 124.3(2)
C3 O3 Sn4 122.8(2)
Sn3 O3 Sn4 112.55(12)
C6 O4 Sn1 125.5(2)
C6 O4 Sn3 123.3(2)
Sn1 O4 Sn3 110.87(12)
C7 O5 Sn2 124.9(2)
C7 O5 Sn4 123.7(2)
Sn2 O5 Sn4 111.36(12)
C8 O6 Sn4 119.8(3)
C8 O6 Sn3 120.2(3)
Sn4 O6 Sn3 106.95(12)
C11 O7 Sn1 111.1(2)
C11 O7 Sn2 108.6(2)
Sn1 O7 Sn2 102.64(11)
C16 O8 Sn1 110.3(3)
C16 O8 Sn3 112.1(3)
Sn1 O8 Sn3 102.90(11)
O1 C1 C4 115.2(3)
O2 C2 C4 113.9(3)
O3 C3 C4 114.4(3)
C1 C4 C2 111.3(4)
C1 C4 C5 106.9(4)
C2 C4 C5 107.8(4)
C1 C4 C3 113.6(4)
C2 C4 C3 110.6(3)
C5 C4 C3 106.2(4)
O4 C6 C9 115.8(3)
O5 C7 C9 115.5(3)
O6 C8 C9 114.2(3)
C10 C9 C6 106.7(4)
C10 C9 C8 108.4(3)
C6 C9 C8 111.3(3)
C10 C9 C7 106.5(4)
C6 C9 C7 112.4(3)
C8 C9 C7 111.2(4)
O7 C11 C12 114.8(3)
C15 C12 C13 110.8(5)
C15 C12 C11 110.7(4)
C13 C12 C11 110.2(4)
C15 C12 C14 110.4(4)
C13 C12 C14 108.1(4)
C11 C12 C14 106.6(4)
O8 C16 C17 115.2(4)
C18 C17 C19 109.5(8)
C18 C17 C16 109.4(4)
C19 C17 C16 111.3(5)
C18 C17 C20 108.4(4)
C19 C17 C20 110.5(5)
C16 C17 C20 107.7(5)

loop_
_geom_bond_atom_site_label_1
_geom_bond_atom_site_label_2
_geom_bond_distance
Sn1 O4 2.132(3)
Sn1 O1 2.133(3)
Sn1 O8 2.262(3)
Sn1 O7 2.269(3)
Sn2 O5 2.132(3)
Sn2 O1 2.151(3)
Sn2 O2 2.189(3)
Sn2 O7 2.274(3)
Sn3 O3 2.133(3)
Sn3 O4 2.167(3)
Sn3 O6 2.228(3)
Sn3 O8 2.264(3)
Sn4 O3 2.156(3)
Sn4 O5 2.164(3)
Sn4 O6 2.210(3)
Sn4 O2 2.213(3)
O1 C1 1.439(5)
O2 C2 1.413(5)
O3 C3 1.421(5)
O4 C6 1.426(5)
O5 C7 1.430(5)
O6 C8 1.411(5)
O7 C11 1.422(4)
O8 C16 1.429(5)
C1 C4 1.520(6)
C2 C4 1.529(6)
C3 C4 1.540(6)
C4 C5 1.537(6)
C6 C9 1.528(6)
C7 C9 1.538(6)
C8 C9 1.532(6)
C9 C10 1.526(6)
C11 C12 1.522(6)
C12 C15 1.507(6)
C12 C13 1.517(6)
C12 C14 1.540(6)
C16 C17 1.508(7)
C17 C18 1.479(7)
C17 C19 1.488(8)
C17 C20 1.538(7)
